data_4022717
loop_
_publ_author_name
'Shilpa A. Worlikar'
'Tanay Kesharwani'
'Tuanli Yao'
'Richard C. Larock'

_publ_section_title
;
 Synthesis of 3,4-Disubstituted 2H-Benzopyrans through C-C Bond
 Formation via Electrophilic Cyclization
;
_journal_name_full 'Journal of Organic Chemistry'
_journal_page_first 1347
_journal_page_last 1353
_journal_paper_doi 10.1021/jo062234s
_journal_volume 72
_journal_year 2007
_chemical_formula_sum 'C15 H11 I O'
_chemical_formula_weight 334.14
_chemical_name_systematic
; 
 ? 
;
_space_group_IT_number 2
_symmetry_cell_setting triclinic
_symmetry_space_group_name_Hall '-P 1'
_symmetry_space_group_name_H-M 'P -1'
_atom_sites_solution_hydrogens geom
_atom_sites_solution_primary direct
_atom_sites_solution_secondary difmap
_audit_creation_method SHELXL-97
_cell_angle_alpha 104.949(4)
_cell_angle_beta 105.720(4)
_cell_angle_gamma 96.757(4)
_cell_formula_units_Z 2
_cell_length_a 6.2474(15)
_cell_length_b 10.004(2)
_cell_length_c 10.834(3)
_cell_measurement_reflns_used 857
_cell_measurement_temperature 203(2)
_cell_measurement_theta_max 27.99
_cell_measurement_theta_min 3.39
_cell_volume 616.8(3)
_computing_cell_refinement 'Bruker SMART'
_computing_data_collection 'Bruker SMART'
_computing_data_reduction 'Bruker SAINT'
_computing_molecular_graphics 'Bruker SHELXTL'
_computing_publication_material 'Bruker SHELXTL'
_computing_structure_refinement 'SHELXL-97 (Sheldrick, 1997)'
_computing_structure_solution 'SHELXS-97 (Sheldrick, 1990)'
_diffrn_ambient_temperature 203(2)
_diffrn_measured_fraction_theta_full 0.981
_diffrn_measured_fraction_theta_max 0.892
_diffrn_measurement_device_type 'CCD area detector'
_diffrn_measurement_method 'phi and omega scans'
_diffrn_radiation_monochromator graphite
_diffrn_radiation_source 'fine-focus sealed tube'
_diffrn_radiation_type MoK\a
_diffrn_radiation_wavelength 0.71073
_diffrn_reflns_av_R_equivalents 0.0234
_diffrn_reflns_av_sigmaI/netI 0.0377
_diffrn_reflns_limit_h_max 7
_diffrn_reflns_limit_h_min -8
_diffrn_reflns_limit_k_max 13
_diffrn_reflns_limit_k_min -12
_diffrn_reflns_limit_l_max 12
_diffrn_reflns_limit_l_min -13
_diffrn_reflns_number 4146
_diffrn_reflns_theta_full 25.00
_diffrn_reflns_theta_max 28.28
_diffrn_reflns_theta_min 2.05
_exptl_absorpt_coefficient_mu 2.575
_exptl_absorpt_correction_T_max 1
_exptl_absorpt_correction_T_min 0.65
_exptl_absorpt_correction_type multi-scan
_exptl_absorpt_process_details 'Bruker, SADABS'
_exptl_crystal_colour colorless
_exptl_crystal_density_diffrn 1.799
_exptl_crystal_density_meas ?
_exptl_crystal_density_method 'not measured'
_exptl_crystal_description prism
_exptl_crystal_F_000 324
_exptl_crystal_size_max 0.40
_exptl_crystal_size_mid 0.30
_exptl_crystal_size_min 0.30
_refine_diff_density_max 1.126
_refine_diff_density_min -0.610
_refine_diff_density_rms 0.125
_refine_ls_extinction_method none
_refine_ls_goodness_of_fit_ref 1.034
_refine_ls_hydrogen_treatment mixed
_refine_ls_matrix_type full
_refine_ls_number_parameters 164
_refine_ls_number_reflns 2737
_refine_ls_number_restraints 0
_refine_ls_restrained_S_all 1.034
_refine_ls_R_factor_all 0.0328
_refine_ls_R_factor_gt 0.0305
_refine_ls_shift/su_max 0.080
_refine_ls_shift/su_mean 0.010
_refine_ls_structure_factor_coef Fsqd
_refine_ls_weighting_details 'calc w=1/[\s^2^(Fo^2^)+(0.0605P)^2^+0.3997P] where P=(Fo^2^+2Fc^2^)/3'
_refine_ls_weighting_scheme calc
_refine_ls_wR_factor_gt 0.0875
_refine_ls_wR_factor_ref 0.0918
_reflns_number_gt 2550
_reflns_number_total 2737
_reflns_threshold_expression >2sigma(I)
_cod_data_source_file jo062234ssi20061027_013520.cif
_cod_data_source_block lar04
_cod_depositor_comments
;
The following automatic conversions were performed:
'_symmetry_cell_setting' value 'Triclinic' changed to 'triclinic'
according to '/home/saulius/struct/CIF-dictionaries/cif_core.dic'
dictionary named 'cif_core.dic' version 2.4.1 from
2010-06-29.

'_exptl_absorpt_correction_type' value 'Multi-scan' changed
to 'multi-scan' according to
'/home/saulius/struct/CIF-dictionaries/cif_core.dic' dictionary named
'cif_core.dic' version 2.4.1 from 2010-06-29.

Automatic conversion script
Id: cif_fix_enum 1527 2010-12-29 10:47:43Z saulius 

The following automatic conversions were performed:

'_exptl_crystal_density_meas' value 'none' was changed to '?' - the
value is perceived as not measured.

Automatic conversion script
Id: cif_fix_values 3008 2015-01-20 13:52:24Z robertas 
;
_cod_database_code 4022717

loop_
_symmetry_equiv_pos_as_xyz
'x, y, z'
'-x, -y, -z'

loop_
_atom_site_label
_atom_site_type_symbol
_atom_site_fract_x
_atom_site_fract_y
_atom_site_fract_z
_atom_site_U_iso_or_equiv
_atom_site_adp_type
_atom_site_occupancy
_atom_site_symmetry_multiplicity
_atom_site_calc_flag
_atom_site_refinement_flags
_atom_site_disorder_assembly
_atom_site_disorder_group
I1 I 0.51147(3) 0.21333(2) 0.98477(2) 0.03645(11) Uani 1 1 d . . .
C1 C 0.6862(5) 0.2744(3) 0.8626(3) 0.0276(6) Uani 1 1 d . B .
C2 C 0.7700(5) 0.1863(3) 0.7826(3) 0.0258(6) Uani 1 1 d . . .
C3 C 0.7244(5) 0.0295(3) 0.7565(3) 0.0260(6) Uani 1 1 d . . .
C4 C 0.8857(6) -0.0368(4) 0.8187(4) 0.0324(7) Uani 1 1 d . . .
H4 H 1.0277 0.0167 0.8773 0.039 Uiso 1 1 calc R . .
C5 C 0.8368(6) -0.1830(4) 0.7943(4) 0.0353(7) Uani 1 1 d . . .
H5 H 0.9465 -0.2279 0.8359 0.042 Uiso 1 1 calc R . .
C6 C 0.6271(6) -0.2617(3) 0.7091(3) 0.0335(7) Uani 1 1 d . . .
H6 H 0.5939 -0.3599 0.6935 0.040 Uiso 1 1 calc R . .
C7 C 0.4666(6) -0.1961(4) 0.6470(4) 0.0364(7) Uani 1 1 d . . .
H7 H 0.3248 -0.2496 0.5883 0.044 Uiso 1 1 calc R . .
C8 C 0.5152(5) -0.0506(4) 0.6716(3) 0.0332(7) Uani 1 1 d . . .
H8 H 0.4047 -0.0061 0.6302 0.040 Uiso 1 1 calc R . .
C9 C 0.9081(5) 0.2481(3) 0.7119(3) 0.0247(5) Uani 1 1 d . B .
C10 C 1.0131(6) 0.1694(4) 0.6296(4) 0.0340(7) Uani 1 1 d . . .
H10 H 0.9939 0.0714 0.6154 0.041 Uiso 1 1 calc R . .
C11 C 1.1462(6) 0.2320(4) 0.5673(4) 0.0380(7) Uani 1 1 d . . .
H11 H 1.2163 0.1767 0.5121 0.046 Uiso 1 1 calc R . .
C12 C 1.1747(6) 0.3759(4) 0.5873(3) 0.0356(7) Uani 1 1 d . . .
H12 H 1.2629 0.4187 0.5447 0.043 Uiso 1 1 calc R . .
C13 C 1.0732(7) 0.4570(4) 0.6701(4) 0.0391(8) Uani 1 1 d . B .
H13 H 1.0938 0.5550 0.6845 0.047 Uiso 1 1 calc R . .
C14 C 0.9418(6) 0.3940(3) 0.7316(3) 0.0331(7) Uani 1 1 d . . .
C15 C 0.7094(6) 0.4283(4) 0.8768(4) 0.0349(7) Uani 1 1 d . . .
H15A H 0.5644 0.4445 0.8259 0.042 Uiso 1 1 calc R A 1
H15B H 0.7395 0.4804 0.9718 0.042 Uiso 1 1 calc R A 1
O1 O 0.887(6) 0.4856(8) 0.831(2) 0.039(4) Uani 0.58(9) 1 d P B 1
O1A O 0.797(10) 0.470(3) 0.784(6) 0.046(8) Uani 0.42(9) 1 d P B 2

loop_
_atom_site_aniso_label
_atom_site_aniso_U_11
_atom_site_aniso_U_22
_atom_site_aniso_U_33
_atom_site_aniso_U_23
_atom_site_aniso_U_13
_atom_site_aniso_U_12
I1 0.03586(15) 0.03763(16) 0.04071(16) 0.01057(10) 0.02158(10) 0.00606(9)
C1 0.0274(13) 0.0271(14) 0.0307(14) 0.0100(12) 0.0111(11) 0.0072(11)
C2 0.0252(13) 0.0273(14) 0.0274(14) 0.0118(11) 0.0083(11) 0.0069(11)
C3 0.0276(14) 0.0254(14) 0.0293(14) 0.0104(12) 0.0132(11) 0.0066(11)
C4 0.0291(15) 0.0287(16) 0.0371(17) 0.0108(13) 0.0065(13) 0.0049(12)
C5 0.0384(17) 0.0285(16) 0.0448(18) 0.0176(14) 0.0137(14) 0.0121(13)
C6 0.0417(17) 0.0244(14) 0.0387(17) 0.0120(13) 0.0187(14) 0.0035(12)
C7 0.0329(16) 0.0331(17) 0.0383(17) 0.0099(14) 0.0079(13) -0.0020(13)
C8 0.0301(15) 0.0309(16) 0.0392(17) 0.0143(13) 0.0084(13) 0.0057(12)
C9 0.0255(13) 0.0232(14) 0.0265(13) 0.0088(11) 0.0086(11) 0.0052(10)
C10 0.0404(17) 0.0274(15) 0.0402(17) 0.0119(13) 0.0204(14) 0.0072(12)
C11 0.0445(18) 0.0341(17) 0.0436(18) 0.0119(15) 0.0263(15) 0.0094(14)
C12 0.0406(17) 0.0335(17) 0.0341(16) 0.0123(13) 0.0152(13) 0.0000(13)
C13 0.052(2) 0.0265(16) 0.0432(18) 0.0141(14) 0.0207(16) 0.0039(14)
C14 0.0458(18) 0.0228(15) 0.0374(16) 0.0108(13) 0.0209(14) 0.0101(13)
C15 0.0376(16) 0.0306(16) 0.0410(17) 0.0119(14) 0.0165(14) 0.0116(13)
O1 0.054(9) 0.020(2) 0.045(6) 0.005(3) 0.027(6) 0.002(3)
O1A 0.067(16) 0.020(6) 0.072(16) 0.020(9) 0.043(16) 0.020(8)

loop_
_atom_type_symbol
_atom_type_description
_atom_type_scat_dispersion_real
_atom_type_scat_dispersion_imag
_atom_type_scat_source
C C 0.0033 0.0016 'International Tables Vol C Tables 4.2.6.8 and 6.1.1.4'
H H 0.0000 0.0000 'International Tables Vol C Tables 4.2.6.8 and 6.1.1.4'
O O 0.0106 0.0060 'International Tables Vol C Tables 4.2.6.8 and 6.1.1.4'
I I -0.4742 1.8119 'International Tables Vol C Tables 4.2.6.8 and 6.1.1.4'

loop_
_geom_angle_atom_site_label_1
_geom_angle_atom_site_label_2
_geom_angle_atom_site_label_3
_geom_angle
C2 C1 C15 123.8(3)
C2 C1 I1 123.6(2)
C15 C1 I1 112.6(2)
C1 C2 C9 117.2(3)
C1 C2 C3 123.7(3)
C9 C2 C3 119.0(3)
C8 C3 C4 119.3(3)
C8 C3 C2 119.4(3)
C4 C3 C2 121.3(3)
C3 C4 C5 120.0(3)
C3 C4 H4 120.0
C5 C4 H4 120.0
C6 C5 C4 120.1(3)
C6 C5 H5 120.0
C4 C5 H5 120.0
C7 C6 C5 120.0(3)
C7 C6 H6 120.0
C5 C6 H6 120.0
C6 C7 C8 119.9(3)
C6 C7 H7 120.1
C8 C7 H7 120.1
C3 C8 C7 120.8(3)
C3 C8 H8 119.6
C7 C8 H8 119.6
C10 C9 C14 117.7(3)
C10 C9 C2 123.3(3)
C14 C9 C2 119.0(3)
C9 C10 C11 121.6(3)
C9 C10 H10 119.2
C11 C10 H10 119.2
C12 C11 C10 119.6(3)
C12 C11 H11 120.2
C10 C11 H11 120.2
C11 C12 C13 119.9(3)
C11 C12 H12 120.0
C13 C12 H12 120.0
C14 C13 C12 120.1(3)
C14 C13 H13 120.0
C12 C13 H13 120.0
O1 C14 O1A 25.9(14)
O1 C14 C13 115.1(5)
O1A C14 C13 118.1(6)
O1 C14 C9 122.6(5)
O1A C14 C9 118.8(11)
C13 C14 C9 121.1(3)
O1A C15 O1 25.0(15)
O1A C15 C1 114.3(10)
O1 C15 C1 114.7(6)
O1A C15 H15A 86.1
O1 C15 H15A 108.7
C1 C15 H15A 108.6
O1A C15 H15B 127.6
O1 C15 H15B 108.5
C1 C15 H15B 108.6
H15A C15 H15B 107.6
C14 O1 C15 116.8(9)
C14 O1A C15 119.5(14)

loop_
_geom_bond_atom_site_label_1
_geom_bond_atom_site_label_2
_geom_bond_distance
I1 C1 2.088(3)
C1 C2 1.328(5)
C1 C15 1.493(5)
C2 C9 1.481(4)
C2 C3 1.497(4)
C3 C8 1.385(4)
C3 C4 1.389(4)
C4 C5 1.398(5)
C4 H4 0.9400
C5 C6 1.384(5)
C5 H5 0.9400
C6 C7 1.381(5)
C6 H6 0.9400
C7 C8 1.390(5)
C7 H7 0.9400
C8 H8 0.9400
C9 C10 1.386(5)
C9 C14 1.402(4)
C10 C11 1.392(5)
C10 H10 0.9400
C11 C12 1.382(5)
C11 H11 0.9400
C12 C13 1.386(6)
C12 H12 0.9400
C13 C14 1.381(5)
C13 H13 0.9400
C14 O1 1.372(9)
C14 O1A 1.390(14)
C15 O1A 1.392(16)
C15 O1 1.449(15)
C15 H15A 0.9800
C15 H15B 0.9800
